data_7706184
loop_
_publ_author_name
'Radoske, Thomas'
'Kloditz, Roger'
'Fichter, Sebastian'
'M\"arz, Juliane'
'Kaden, Peter'
'Patzschke, Michael'
'Schmidt, Moritz'
'Stumpf, Thorsten'
'Walter, Olaf'
'Ikeda-Ohno, Atsushi'

_publ_section_title
;
 Systematic comparison of the structure of homoleptic tetradentate
 N<sub>2</sub>O<sub>2</sub>-type Schiff base complexes of tetravalent
 f-elements (M(IV) = Ce, Th, U, Np, and Pu) in solid state and in
 solution.
;
_journal_issue 48
_journal_name_full 'Dalton transactions (Cambridge, England : 2003)'
_journal_page_first 17559
_journal_page_last 17570
_journal_paper_doi 10.1039/d0dt03405c
_journal_volume 49
_journal_year 2020
_chemical_formula_moiety 'C34 H32 N4 O4 Th'
_chemical_formula_sum 'C34 H32 N4 O4 Th'
_chemical_formula_weight 792.67
_space_group_crystal_system orthorhombic
_space_group_IT_number 50
_space_group_name_Hall '-P 2ab 2b'
_space_group_name_H-M_alt 'P b a n :2'
_atom_sites_solution_hydrogens geom
_audit_creation_date 2018-12-14
_audit_creation_method
;
Olex2 1.2
(compiled 2017.01.04 svn.r3372 for OlexSys, GUI svn.r5289)
;
_audit_update_record
;
2019-12-09 deposited with the CCDC.	2020-11-20 downloaded from the CCDC.
;
_cell_angle_alpha 90
_cell_angle_beta 90
_cell_angle_gamma 90
_cell_formula_units_Z 4
_cell_length_a 14.7012(7)
_cell_length_b 14.7004(7)
_cell_length_c 13.9369(7)
_cell_measurement_reflns_used 9854
_cell_measurement_temperature 293(2)
_cell_measurement_theta_max 28.31
_cell_measurement_theta_min 2.77
_cell_volume 3012.0(3)
_computing_cell_refinement 'SAINT v8.37A (Bruker, 2015)'
_computing_data_reduction 'SAINT v8.37A (Bruker, 2015)'
_computing_molecular_graphics 'Olex2 (Dolomanov et al., 2009)'
_computing_publication_material 'Olex2 (Dolomanov et al., 2009)'
_computing_structure_refinement 'XL (Sheldrick, 2008)'
_computing_structure_solution 'XS (Sheldrick, 2008)'
_diffrn_ambient_temperature 293(2)
_diffrn_measured_fraction_theta_full 0.987
_diffrn_measured_fraction_theta_max 0.990
_diffrn_measurement_device_type 'Bruker APEX-II CCD'
_diffrn_measurement_method '\f and \w scans'
_diffrn_radiation_type MoK\a
_diffrn_radiation_wavelength 0.71073
_diffrn_reflns_av_R_equivalents 0.0247
_diffrn_reflns_av_unetI/netI 0.0077
_diffrn_reflns_Laue_measured_fraction_full 0.987
_diffrn_reflns_Laue_measured_fraction_max 0.990
_diffrn_reflns_limit_h_max 19
_diffrn_reflns_limit_h_min -19
_diffrn_reflns_limit_k_max 19
_diffrn_reflns_limit_k_min -19
_diffrn_reflns_limit_l_max 18
_diffrn_reflns_limit_l_min -18
_diffrn_reflns_number 95957
_diffrn_reflns_point_group_measured_fraction_full 0.987
_diffrn_reflns_point_group_measured_fraction_max 0.990
_diffrn_reflns_theta_full 25.242
_diffrn_reflns_theta_max 28.337
_diffrn_reflns_theta_min 3.098
_diffrn_standards_number 0
_exptl_absorpt_coefficient_mu 4.996
_exptl_absorpt_correction_T_max 0.6508
_exptl_absorpt_correction_T_min 0.5972
_exptl_absorpt_correction_type numerical
_exptl_absorpt_process_details
;
SADABS-2016/2 (Bruker,2016/2) was used for absorption correction.
wR2(int) was 0.0616 before and 0.0418 after correction.
The Ratio of minimum to maximum transmission is 0.9176.
The \l/2 correction factor is Not present.
;
_exptl_crystal_colour 'clear whiteish colourless'
_exptl_crystal_colour_lustre clear
_exptl_crystal_colour_modifier whiteish
_exptl_crystal_colour_primary colourless
_exptl_crystal_density_diffrn 1.748
_exptl_crystal_description prism
_exptl_crystal_F_000 1544
_exptl_crystal_size_max 0.143
_exptl_crystal_size_mid 0.142
_exptl_crystal_size_min 0.119
_refine_diff_density_max 3.226
_refine_diff_density_min -1.350
_refine_diff_density_rms 0.138
_refine_ls_extinction_coef 0.0056(3)
_refine_ls_extinction_expression Fc^*^=kFc[1+0.001xFc^2^\l^3^/sin(2\q)]^-1/4^
_refine_ls_extinction_method 'SHELXL-2014/7 (Sheldrick 2014'
_refine_ls_goodness_of_fit_ref 1.195
_refine_ls_hydrogen_treatment constr
_refine_ls_matrix_type full
_refine_ls_number_parameters 241
_refine_ls_number_reflns 3725
_refine_ls_number_restraints 162
_refine_ls_restrained_S_all 1.174
_refine_ls_R_factor_all 0.0400
_refine_ls_R_factor_gt 0.0295
_refine_ls_shift/su_max 0.001
_refine_ls_shift/su_mean 0.000
_refine_ls_structure_factor_coef Fsqd
_refine_ls_weighting_details 'w=1/[\s^2^(Fo^2^)+21.9847P] where P=(Fo^2^+2Fc^2^)/3'
_refine_ls_weighting_scheme calc
_refine_ls_wR_factor_gt 0.0618
_refine_ls_wR_factor_ref 0.0669
_reflns_Friedel_coverage 0.000
_reflns_number_gt 2566
_reflns_number_total 3725
_reflns_threshold_expression 'I > 2\s(I)'
_cod_data_source_file d0dt03405c2.cif
_cod_data_source_block thsp2nabs
_cod_original_sg_symbol_H-M 'P b a n'
_cod_database_code 7706184
_shelx_shelxl_version_number 2014/7
_shelx_space_group_comment
;
The symmetry employed for this shelxl refinement is uniquely defined
by the following loop, which should always be used as a source of
symmetry information in preference to the above space-group names.
They are only intended as comments.
;
_olex2_refinement_description
;
1. Twinned data refinement
 Scales: 0.501(5) 0.499(5)
2. Fixed Uiso
 At 1.2 times of:
  All C(H) groups, All C(H,H) groups, All C(H,H,H,H) groups
3. Rigid body (RIGU) restrains
 All non-hydrogen atoms
 with sigma for 1-2 distances of 0.004 and sigma for 1-3 distances of 0.004
4. Others
 Sof(H8BC)=Sof(H8BD)=Sof(C6A)=Sof(C5A)=Sof(H5A)=Sof(C4A)=Sof(H4A)=Sof(C3A)=
 Sof(H3A)=Sof(C2A)=Sof(H2A)=Sof(N1A)=Sof(C7A)=Sof(H7A)=Sof(O1A)=1-FVAR(1)
 Sof(H8AA)=Sof(H8AB)=Sof(N1)=Sof(C7)=Sof(H7)=Sof(C2)=Sof(H2)=Sof(C3)=Sof(H3)=
 Sof(C4)=Sof(H4)=Sof(C5)=Sof(H5)=Sof(C6)=Sof(O1)=FVAR(1)
 Sof(H17C)=Sof(H17D)=Sof(C16A)=Sof(H16A)=Sof(C15A)=Sof(C14A)=Sof(H14A)=
 Sof(C13A)=Sof(H13A)=Sof(C12A)=Sof(H12A)=Sof(C11A)=Sof(H11A)=Sof(N2A)=Sof(O2A)=
 1-FVAR(2)
 Sof(H17A)=Sof(H17B)=Sof(C11)=Sof(H11)=Sof(C12)=Sof(H12)=Sof(C13)=Sof(H13)=
 Sof(C14)=Sof(H14)=Sof(C15)=Sof(N2)=Sof(C16)=Sof(H16)=Sof(O2)=FVAR(2)
 Fixed Sof: H9A(0.5) H9B(0.5) H18A(0.5) H18B(0.5)
5.a Secondary CH2 refined with riding coordinates:
 C9(H9A,H9B), C18(H18A,H18B), C8(H8AA,H8AB), C8(H8BC,H8BD), C17(H17C,H17D),
 C17(H17A,H17B)
5.b Aromatic/amide H refined with riding coordinates:
 C16A(H16A), C14A(H14A), C13A(H13A), C12A(H12A), C11A(H11A), C11(H11),
 C12(H12), C13(H13), C14(H14), C7(H7), C5A(H5A), C4A(H4A), C3A(H3A), C2A(H2A),
 C2(H2), C3(H3), C4(H4), C5(H5), C7A(H7A), C16(H16)
5.c Fitted hexagon refined as free rotating group:
 C10(C15A,C14A,C13A,C12A,C11A), C1(C6A,C5A,C4A,C3A,C2A)
;
_olex2_submission_special_instructions 'No special instructions were received'

loop_
_space_group_symop_operation_xyz
'x, y, z'
'-x+1/2, -y+1/2, z'
'x, -y+1/2, -z'
'-x+1/2, y, -z'
'-x, -y, -z'
'x-1/2, y-1/2, -z'
'-x, y-1/2, z'
'x-1/2, -y, z'

loop_
_atom_site_label
_atom_site_type_symbol
_atom_site_fract_x
_atom_site_fract_y
_atom_site_fract_z
_atom_site_U_iso_or_equiv
_atom_site_adp_type
_atom_site_occupancy
_atom_site_site_symmetry_order
_atom_site_calc_flag
_atom_site_refinement_flags_posn
_atom_site_refinement_flags_adp
_atom_site_refinement_flags_occupancy
_atom_site_disorder_assembly
_atom_site_disorder_group
Th1 Th 0.7500 0.7500 0.5000 0.00898(14) Uani 1 4 d S TU P . .
Th2 Th 0.7500 0.2500 0.0000 0.01686(14) Uani 1 4 d S TU P . .
C9 C 0.7500 1.0316(5) 0.5000 0.0161(15) Uani 1 2 d S TU P A .
H9A H 0.8032 1.0705 0.5001 0.019 Uiso 0.5 1 calc R . . . .
H9B H 0.6968 1.0706 0.4999 0.019 Uiso 0.5 1 calc R . . . .
C18 C 1.0332(7) 0.2500 0.0000 0.028(2) Uani 1 2 d S TU P B .
H18A H 1.0722 0.3032 0.0000 0.034 Uiso 0.5 1 calc R . . . .
H18B H 1.0722 0.1968 0.0000 0.034 Uiso 0.5 1 calc R . . . .
C8 C 0.7499(5) 0.9747(4) 0.5931(5) 0.0110(11) Uani 1 1 d . U . . .
H8AA H 0.8109 0.9526 0.6057 0.013 Uiso 0.711(8) 1 calc R . . A 1
H8AB H 0.7316 1.0128 0.6465 0.013 Uiso 0.711(8) 1 calc R . . A 1
H8BC H 0.7676 1.0128 0.6468 0.013 Uiso 0.289(8) 1 calc R . . A 2
H8BD H 0.6890 0.9520 0.6053 0.013 Uiso 0.289(8) 1 calc R . . A 2
C17 C 0.9781(6) 0.2500(6) 0.0913(6) 0.0274(16) Uani 1 1 d . U . . .
H17C H 0.9565 0.1887 0.1036 0.033 Uiso 0.54(4) 1 calc R . . B 2
H17D H 1.0172 0.2674 0.1443 0.033 Uiso 0.54(4) 1 calc R . . B 2
H17A H 0.9557 0.3110 0.1031 0.033 Uiso 0.46(4) 1 calc R . . B 1
H17B H 1.0173 0.2333 0.1445 0.033 Uiso 0.46(4) 1 calc R . . B 1
C16A C 0.9093(10) 0.3920(9) 0.1223(10) 0.023(4) Uiso 0.54(4) 1 d . U . B 2
H16A H 0.9677 0.4054 0.1440 0.028 Uiso 0.54(4) 1 calc R . . B 2
C10 C 0.7495(5) 0.4484(4) 0.1219(5) 0.0227(14) Uani 1 1 d . U . . .
C15A C 0.8423(5) 0.4635(5) 0.1324(7) 0.022(4) Uiso 0.54(4) 1 d G U . B 2
C14A C 0.8739(5) 0.5495(6) 0.1573(8) 0.034(4) Uiso 0.54(4) 1 d G U . B 2
H14A H 0.9360 0.5596 0.1643 0.040 Uiso 0.54(4) 1 calc R . . B 2
C13A C 0.8127(7) 0.6202(5) 0.1718(9) 0.033(5) Uiso 0.54(4) 1 d G U . B 2
H13A H 0.8339 0.6777 0.1884 0.040 Uiso 0.54(4) 1 calc R . . B 2
C12A C 0.7199(7) 0.6051(5) 0.1613(9) 0.030(5) Uiso 0.54(4) 1 d G U . B 2
H12A H 0.6790 0.6524 0.1710 0.036 Uiso 0.54(4) 1 calc R . . B 2
C11A C 0.6883(4) 0.5192(6) 0.1364(7) 0.031(4) Uiso 0.54(4) 1 d G U . B 2
H11A H 0.6262 0.5090 0.1294 0.038 Uiso 0.54(4) 1 calc R . . B 2
C11 C 0.8153(13) 0.5197(11) 0.1380(14) 0.032(4) Uani 0.46(4) 1 d . U . B 1
H11 H 0.8775 0.5095 0.1328 0.038 Uiso 0.46(4) 1 calc R . . B 1
C12 C 0.7785(16) 0.6088(11) 0.1627(15) 0.031(4) Uani 0.46(4) 1 d . U . B 1
H12 H 0.8182 0.6569 0.1735 0.037 Uiso 0.46(4) 1 calc R . . B 1
C13 C 0.6919(15) 0.6223(12) 0.1702(16) 0.036(5) Uani 0.46(4) 1 d . U . B 1
H13 H 0.6703 0.6796 0.1868 0.043 Uiso 0.46(4) 1 calc R . . B 1
C14 C 0.6303(12) 0.5510(11) 0.1532(13) 0.030(4) Uani 0.46(4) 1 d . U . B 1
H14 H 0.5684 0.5630 0.1581 0.035 Uiso 0.46(4) 1 calc R . . B 1
C15 C 0.6574(12) 0.4643(11) 0.1295(12) 0.023(4) Uani 0.46(4) 1 d . U . B 1
N2A N 0.8978(8) 0.3137(9) 0.0876(9) 0.022(4) Uiso 0.54(4) 1 d . U . B 2
N1 N 0.6876(5) 0.8976(5) 0.5853(5) 0.0123(14) Uani 0.711(8) 1 d . U . A 1
O2A O 0.7142(7) 0.3642(7) 0.1038(7) 0.023(3) Uiso 0.54(4) 1 d . U . B 2
C7 C 0.6069(7) 0.9082(7) 0.6216(6) 0.0169(18) Uani 0.711(8) 1 d . U . A 1
H7 H 0.5930 0.9660 0.6442 0.020 Uiso 0.711(8) 1 calc R . . A 1
C1 C 0.5526(4) 0.7493(4) 0.6223(4) 0.0127(11) Uani 1 1 d . U . . .
C6A C 0.5359(6) 0.6569(4) 0.6336(9) 0.006(4) Uiso 0.289(8) 1 d G U . A 2
C5A C 0.4492(8) 0.6268(7) 0.6577(11) 0.013(4) Uiso 0.289(8) 1 d G U . A 2
H5A H 0.4380 0.5650 0.6653 0.016 Uiso 0.289(8) 1 calc R . . A 2
C4A C 0.3792(5) 0.6893(10) 0.6706(12) 0.010(5) Uiso 0.289(8) 1 d G U . A 2
H4A H 0.3212 0.6692 0.6868 0.012 Uiso 0.289(8) 1 calc R . . A 2
C3A C 0.3959(5) 0.7817(9) 0.6593(13) 0.016(6) Uiso 0.289(8) 1 d G U . A 2
H3A H 0.3491 0.8235 0.6680 0.019 Uiso 0.289(8) 1 calc R . . A 2
C2A C 0.4826(6) 0.8117(5) 0.6352(9) 0.016(5) Uiso 0.289(8) 1 d G U . A 2
H2A H 0.4938 0.8736 0.6276 0.019 Uiso 0.289(8) 1 calc R . . A 2
C2 C 0.4788(7) 0.6851(8) 0.6368(7) 0.023(2) Uani 0.711(8) 1 d . U . A 1
H2 H 0.4893 0.6228 0.6330 0.028 Uiso 0.711(8) 1 calc R . . A 1
C3 C 0.3922(8) 0.7181(10) 0.6565(10) 0.031(3) Uani 0.711(8) 1 d . U . A 1
H3 H 0.3433 0.6783 0.6620 0.037 Uiso 0.711(8) 1 calc R . . A 1
C4 C 0.3790(8) 0.8114(9) 0.6678(10) 0.031(3) Uani 0.711(8) 1 d . U . A 1
H4 H 0.3217 0.8329 0.6843 0.037 Uiso 0.711(8) 1 calc R . . A 1
C5 C 0.4482(7) 0.8714(8) 0.6555(8) 0.024(2) Uani 0.711(8) 1 d . U . A 1
H5 H 0.4377 0.9334 0.6631 0.029 Uiso 0.711(8) 1 calc R . . A 1
C6 C 0.5361(6) 0.8402(7) 0.6311(6) 0.0167(18) Uani 0.711(8) 1 d . U . A 1
O1 O 0.6328(5) 0.7143(5) 0.6007(5) 0.0155(14) Uani 0.711(8) 1 d . U . A 1
N1A N 0.6869(11) 0.6020(11) 0.5847(10) 0.001(3) Uiso 0.289(8) 1 d . U . A 2
C7A C 0.6078(13) 0.5900(14) 0.6218(14) 0.008(4) Uiso 0.289(8) 1 d . U . A 2
H7A H 0.5951 0.5317 0.6438 0.010 Uiso 0.289(8) 1 calc R . . A 2
O1A O 0.6306(10) 0.7870(10) 0.5987(10) 0.004(3) Uiso 0.289(8) 1 d . U . A 2
N2 N 0.6019(9) 0.3152(10) 0.0878(10) 0.022(4) Uani 0.46(4) 1 d . U . B 1
C16 C 0.5909(11) 0.3920(11) 0.1229(11) 0.023(4) Uani 0.46(4) 1 d . U . B 1
H16 H 0.5336 0.4044 0.1479 0.028 Uiso 0.46(4) 1 calc R . . B 1
O2 O 0.7856(9) 0.3646(8) 0.1050(10) 0.028(4) Uani 0.46(4) 1 d . U . B 1

loop_
_atom_site_aniso_label
_atom_site_aniso_U_11
_atom_site_aniso_U_22
_atom_site_aniso_U_33
_atom_site_aniso_U_23
_atom_site_aniso_U_13
_atom_site_aniso_U_12
Th1 0.0090(8) 0.0052(7) 0.01275(18) 0.000 0.000 0.000
Th2 0.0205(10) 0.0138(8) 0.0163(2) 0.000 0.000 0.000
C9 0.026(4) 0.009(3) 0.014(3) 0.000 -0.001(4) 0.000
C18 0.018(4) 0.045(6) 0.021(4) -0.002(5) 0.000 0.000
C8 0.015(3) 0.009(2) 0.009(3) -0.0005(19) 0.000(2) 0.000(2)
C17 0.023(4) 0.034(4) 0.025(4) -0.001(4) 0.004(3) 0.003(4)
C10 0.032(3) 0.015(3) 0.022(4) -0.005(2) 0.001(3) 0.001(3)
C11 0.036(6) 0.018(5) 0.042(10) 0.001(5) 0.004(5) -0.003(4)
C12 0.043(8) 0.013(6) 0.036(9) 0.008(5) 0.003(5) -0.001(4)
C13 0.045(8) 0.015(6) 0.047(11) 0.007(5) 0.000(6) 0.002(5)
C14 0.034(7) 0.020(6) 0.035(9) 0.004(4) 0.009(5) 0.006(4)
C15 0.027(5) 0.017(5) 0.026(8) 0.003(4) 0.003(4) 0.003(3)
N1 0.018(3) 0.012(3) 0.007(3) 0.004(2) -0.001(2) 0.004(2)
C7 0.021(3) 0.019(4) 0.010(3) -0.002(3) 0.001(3) 0.008(3)
C1 0.013(3) 0.021(3) 0.004(3) -0.002(2) -0.002(2) 0.002(2)
C2 0.019(4) 0.026(4) 0.026(5) -0.006(3) 0.008(3) -0.005(3)
C3 0.015(4) 0.036(5) 0.042(7) 0.007(4) 0.008(4) -0.003(3)
C4 0.015(4) 0.038(5) 0.039(7) 0.006(4) 0.005(4) 0.004(3)
C5 0.019(4) 0.028(4) 0.026(5) 0.003(3) 0.004(3) 0.011(3)
C6 0.014(3) 0.024(4) 0.012(4) -0.001(3) 0.001(3) 0.006(2)
O1 0.018(3) 0.011(3) 0.017(3) 0.001(2) 0.011(2) -0.001(2)
N2 0.014(6) 0.026(6) 0.028(7) 0.002(4) 0.002(5) 0.000(4)
C16 0.025(6) 0.026(6) 0.019(7) 0.005(4) 0.004(5) 0.003(4)
O2 0.023(6) 0.014(5) 0.045(8) -0.004(4) 0.003(4) 0.000(3)

loop_
_atom_type_symbol
_atom_type_description
_atom_type_scat_dispersion_real
_atom_type_scat_dispersion_imag
_atom_type_scat_source
C C 0.0033 0.0016 'International Tables Vol C Tables 4.2.6.8 and 6.1.1.4'
H H 0.0000 0.0000 'International Tables Vol C Tables 4.2.6.8 and 6.1.1.4'
N N 0.0061 0.0033 'International Tables Vol C Tables 4.2.6.8 and 6.1.1.4'
O O 0.0106 0.0060 'International Tables Vol C Tables 4.2.6.8 and 6.1.1.4'
Th Th -7.2400 8.8979 'International Tables Vol C Tables 4.2.6.8 and 6.1.1.4'

loop_
_geom_angle_atom_site_label_1
_geom_angle_atom_site_label_2
_geom_angle_atom_site_label_3
_geom_angle
_geom_angle_site_symmetry_1
_geom_angle_site_symmetry_3
_geom_angle_publ_flag
N1 Th1 N1 126.5(3) 3_566 4_656 ?
N1 Th1 N1 139.3(4) 4_656 2_665 ?
N1 Th1 N1 69.4(3) 3_566 2_665 ?
N1 Th1 N1 139.3(4) 3_566 . ?
N1 Th1 N1 126.5(3) 2_665 . ?
N1 Th1 N1 69.4(3) 4_656 . ?
O1 Th1 N1 69.5(2) 4_656 4_656 ?
O1 Th1 N1 79.9(3) 2_665 4_656 ?
O1 Th1 N1 78.3(2) 3_566 4_656 ?
O1 Th1 N1 136.7(2) . 4_656 ?
O1 Th1 N1 136.7(2) 4_656 . ?
O1 Th1 N1 136.7(2) 2_665 3_566 ?
O1 Th1 N1 79.9(3) . 3_566 ?
O1 Th1 N1 69.5(2) 3_566 3_566 ?
O1 Th1 N1 79.9(3) 3_566 . ?
O1 Th1 N1 78.3(2) 4_656 3_566 ?
O1 Th1 N1 69.5(2) . . ?
O1 Th1 N1 79.9(3) 4_656 2_665 ?
O1 Th1 N1 78.3(2) . 2_665 ?
O1 Th1 N1 69.5(2) 2_665 2_665 ?
O1 Th1 N1 136.7(2) 3_566 2_665 ?
O1 Th1 N1 78.3(2) 2_665 . ?
O1 Th1 O1 153.4(3) 2_665 3_566 ?
O1 Th1 O1 82.0(4) 3_566 . ?
O1 Th1 O1 104.2(4) 2_665 . ?
O1 Th1 O1 82.0(4) 2_665 4_656 ?
O1 Th1 O1 104.2(4) 3_566 4_656 ?
O1 Th1 O1 153.4(3) 4_656 . ?
O1A Th1 O1A 80.2(7) 2_665 4_656 ?
O1A Th1 O1A 152.6(7) . 4_656 ?
O1A Th1 O1A 106.4(7) . 2_665 ?
O1A Th1 O1A 106.4(7) 3_566 4_656 ?
O1A Th1 O1A 80.2(7) . 3_566 ?
O1A Th1 O1A 152.6(7) 3_566 2_665 ?
N2A Th2 N2A 70.6(5) . 3 ?
N2A Th2 N2A 138.8(5) 2_655 3 ?
N2A Th2 N2A 125.4(5) . 2_655 ?
N2A Th2 N2A 70.6(5) 4_655 2_655 ?
N2A Th2 N2A 138.8(5) . 4_655 ?
N2A Th2 N2A 125.4(5) 4_655 3 ?
O2A Th2 N2A 81.0(4) . 4_655 ?
O2A Th2 N2A 68.8(4) 3 3 ?
O2A Th2 N2A 137.6(4) 2_655 4_655 ?
O2A Th2 N2A 68.8(4) . . ?
O2A Th2 N2A 81.0(4) 2_655 3 ?
O2A Th2 N2A 81.0(4) 3 2_655 ?
O2A Th2 N2A 77.3(4) 2_655 . ?
O2A Th2 N2A 137.6(4) 4_655 2_655 ?
O2A Th2 N2A 77.3(4) 4_655 3 ?
O2A Th2 N2A 68.8(4) 2_655 2_655 ?
O2A Th2 N2A 137.6(4) . 3 ?
O2A Th2 N2A 77.3(4) . 2_655 ?
O2A Th2 N2A 137.6(4) 3 . ?
O2A Th2 N2A 77.3(4) 3 4_655 ?
O2A Th2 N2A 68.8(4) 4_655 4_655 ?
O2A Th2 N2A 81.0(4) 4_655 . ?
O2A Th2 O2A 101.1(5) 3 4_655 ?
O2A Th2 O2A 101.1(5) 2_655 . ?
O2A Th2 O2A 85.0(5) 4_655 . ?
O2A Th2 O2A 85.0(5) 3 2_655 ?
O2A Th2 O2A 153.3(5) 3 . ?
O2A Th2 O2A 153.3(5) 4_655 2_655 ?
O2 Th2 O2 153.6(6) 4_655 2_655 ?
O2 Th2 O2 100.6(7) 3 4_655 ?
O2 Th2 O2 85.4(7) . 4_655 ?
O2 Th2 O2 100.6(7) . 2_655 ?
O2 Th2 O2 85.4(7) 3 2_655 ?
O2 Th2 O2 153.6(6) . 3 ?
H9A C9 H9B 107.6 . . ?
C8 C9 H9A 108.7 . . ?
C8 C9 H9A 108.7 4_656 . ?
C8 C9 H9B 108.7 . . ?
C8 C9 H9B 108.7 4_656 . ?
C8 C9 C8 114.4(7) . 4_656 ?
H18A C18 H18B 107.5 . . ?
C17 C18 H18A 108.5 . . ?
C17 C18 H18A 108.5 3 . ?
C17 C18 H18B 108.5 3 . ?
C17 C18 H18B 108.5 . . ?
C17 C18 C17 115.1(9) 3 . ?
C9 C8 H8AA 109.4 . . ?
C9 C8 H8AB 109.4 . . ?
C9 C8 H8BC 109.6 . . ?
C9 C8 H8BD 109.6 . . ?
H8AA C8 H8AB 108.0 . . ?
H8BC C8 H8BD 108.1 . . ?
N1 C8 C9 111.0(5) . . ?
N1 C8 H8AA 109.4 . . ?
N1 C8 H8AB 109.4 . . ?
N1A C8 C9 110.4(8) 2_665 . ?
N1A C8 H8BC 109.6 2_665 . ?
N1A C8 H8BD 109.6 2_665 . ?
C18 C17 H17C 109.0 . . ?
C18 C17 H17D 109.0 . . ?
C18 C17 H17A 109.0 . . ?
C18 C17 H17B 109.0 . . ?
C18 C17 N2 112.9(8) . 2_655 ?
H17C C17 H17D 107.8 . . ?
H17A C17 H17B 107.8 . . ?
N2A C17 C18 113.0(8) . . ?
N2A C17 H17C 109.0 . . ?
N2A C17 H17D 109.0 . . ?
N2 C17 H17A 109.0 2_655 . ?
N2 C17 H17B 109.0 2_655 . ?
C15A C16A H16A 116.2 . . ?
N2A C16A H16A 116.2 . . ?
N2A C16A C15A 127.5(13) . . ?
C15A C10 C11A 120.0 . . ?
C15 C10 C11 121.5(10) . . ?
O2A C10 C15A 122.5(7) . . ?
O2A C10 C11A 117.3(7) . . ?
O2 C10 C11 115.0(10) . . ?
O2 C10 C15 123.3(9) . . ?
C10 C15A C16A 122.8(8) . . ?
C10 C15A C14A 120.0 . . ?
C14A C15A C16A 117.2(8) . . ?
C15A C14A H14A 120.0 . . ?
C13A C14A C15A 120.0 . . ?
C13A C14A H14A 120.0 . . ?
C14A C13A H13A 120.0 . . ?
C12A C13A C14A 120.0 . . ?
C12A C13A H13A 120.0 . . ?
C13A C12A H12A 120.0 . . ?
C13A C12A C11A 120.0 . . ?
C11A C12A H12A 120.0 . . ?
C10 C11A H11A 120.0 . . ?
C12A C11A C10 120.0 . . ?
C12A C11A H11A 120.0 . . ?
C10 C11 H11 121.9 . . ?
C10 C11 C12 116.1(15) . . ?
C12 C11 H11 121.9 . . ?
C11 C12 H12 119.2 . . ?
C13 C12 C11 121.5(18) . . ?
C13 C12 H12 119.2 . . ?
C12 C13 H13 119.8 . . ?
C12 C13 C14 120.4(18) . . ?
C14 C13 H13 119.8 . . ?
C13 C14 H14 118.5 . . ?
C15 C14 C13 123.0(17) . . ?
C15 C14 H14 118.5 . . ?
C10 C15 C16 122.3(13) . . ?
C14 C15 C10 117.4(14) . . ?
C14 C15 C16 120.1(15) . . ?
C17 N2A Th2 115.9(7) . . ?
C16A N2A Th2 127.4(10) . . ?
C16A N2A C17 116.7(12) . . ?
C8 N1 Th1 117.0(5) . . ?
C7 N1 Th1 126.3(7) . . ?
C7 N1 C8 116.7(8) . . ?
C10 O2A Th2 134.2(7) . . ?
N1 C7 H7 116.3 . . ?
N1 C7 C6 127.5(9) . . ?
C6 C7 H7 116.3 . . ?
C6A C1 C2A 120.0 . . ?
C6 C1 C2 119.5(7) . . ?
O1 C1 C2 116.4(7) . . ?
O1 C1 C6 124.1(6) . . ?
O1A C1 C6A 126.4(8) . . ?
O1A C1 C2A 113.6(8) . . ?
C1 C6A C7A 121.3(10) . . ?
C5A C6A C1 120.0 . . ?
C5A C6A C7A 118.7(10) . . ?
C6A C5A H5A 120.0 . . ?
C4A C5A C6A 120.0 . . ?
C4A C5A H5A 120.0 . . ?
C5A C4A H4A 120.0 . . ?
C5A C4A C3A 120.0 . . ?
C3A C4A H4A 120.0 . . ?
C4A C3A H3A 120.0 . . ?
C2A C3A C4A 120.0 . . ?
C2A C3A H3A 120.0 . . ?
C1 C2A H2A 120.0 . . ?
C3A C2A C1 120.0 . . ?
C3A C2A H2A 120.0 . . ?
C1 C2 H2 120.5 . . ?
C3 C2 C1 119.0(10) . . ?
C3 C2 H2 120.5 . . ?
C2 C3 H3 120.2 . . ?
C2 C3 C4 119.6(11) . . ?
C4 C3 H3 120.2 . . ?
C3 C4 H4 119.3 . . ?
C5 C4 C3 121.4(10) . . ?
C5 C4 H4 119.3 . . ?
C4 C5 H5 119.9 . . ?
C4 C5 C6 120.3(10) . . ?
C6 C5 H5 119.9 . . ?
C1 C6 C7 122.7(8) . . ?
C1 C6 C5 120.1(9) . . ?
C5 C6 C7 117.0(9) . . ?
C1 O1 Th1 136.4(5) . . ?
C8 N1A Th1 116.5(9) 2_665 . ?
C7A N1A Th1 127.6(13) . . ?
C7A N1A C8 115.9(15) . 2_665 ?
C6A C7A H7A 116.1 . . ?
N1A C7A C6A 127.7(17) . . ?
N1A C7A H7A 116.1 . . ?
C1 O1A Th1 135.8(9) . . ?
C17 N2 Th2 114.8(9) 2_655 . ?
C16 N2 Th2 127.7(12) . . ?
C16 N2 C17 117.4(13) . 2_655 ?
C15 C16 H16 116.3 . . ?
N2 C16 C15 127.3(16) . . ?
N2 C16 H16 116.3 . . ?
C10 O2 Th2 133.3(9) . . ?

loop_
_geom_bond_atom_site_label_1
_geom_bond_atom_site_label_2
_geom_bond_distance
_geom_bond_site_symmetry_2
_geom_bond_publ_flag
Th1 N1 2.638(8) 4_656 ?
Th1 N1 2.638(8) . ?
Th1 N1 2.638(8) 2_665 ?
Th1 N1 2.638(8) 3_566 ?
Th1 O1 2.283(7) 3_566 ?
Th1 O1 2.283(7) 2_665 ?
Th1 O1 2.283(7) 4_656 ?
Th1 O1 2.283(7) . ?
Th1 O1A 2.295(14) 2_665 ?
Th1 O1A 2.295(14) . ?
Th1 O1A 2.295(14) 3_566 ?
Th1 O1A 2.295(14) 4_656 ?
Th2 N2A 2.663(13) . ?
Th2 N2A 2.663(13) 2_655 ?
Th2 N2A 2.663(13) 4_655 ?
Th2 N2A 2.663(13) 3 ?
Th2 O2A 2.278(10) 3 ?
Th2 O2A 2.278(10) . ?
Th2 O2A 2.278(10) 4_655 ?
Th2 O2A 2.278(10) 2_655 ?
Th2 O2 2.292(12) . ?
Th2 O2 2.292(12) 2_655 ?
Th2 O2 2.292(12) 3 ?
Th2 O2 2.292(12) 4_655 ?
C9 H9A 0.9700 . ?
C9 H9B 0.9700 . ?
C9 C8 1.544(8) . ?
C9 C8 1.544(8) 4_656 ?
C18 H18A 0.9700 . ?
C18 H18B 0.9700 . ?
C18 C17 1.508(10) 3 ?
C18 C17 1.508(10) . ?
C8 H8AA 0.9700 . ?
C8 H8AB 0.9700 . ?
C8 H8BC 0.9700 . ?
C8 H8BD 0.9700 . ?
C8 N1 1.461(10) . ?
C8 N1A 1.465(16) 2_665 ?
C17 H17C 0.9700 . ?
C17 H17D 0.9700 . ?
C17 H17A 0.9700 . ?
C17 H17B 0.9700 . ?
C17 N2A 1.508(14) . ?
C17 N2 1.518(16) 2_655 ?
C16A H16A 0.9300 . ?
C16A C15A 1.448(15) . ?
C16A N2A 1.261(19) . ?
C10 C15A 1.3900 . ?
C10 C11A 1.3900 . ?
C10 C11 1.443(18) . ?
C10 C15 1.379(17) . ?
C10 O2A 1.365(12) . ?
C10 O2 1.362(13) . ?
C15A C14A 1.3900 . ?
C14A H14A 0.9300 . ?
C14A C13A 1.3900 . ?
C13A H13A 0.9300 . ?
C13A C12A 1.3900 . ?
C12A H12A 0.9300 . ?
C12A C11A 1.3900 . ?
C11A H11A 0.9300 . ?
C11 H11 0.9300 . ?
C11 C12 1.46(2) . ?
C12 H12 0.9300 . ?
C12 C13 1.29(3) . ?
C13 H13 0.9300 . ?
C13 C14 1.41(3) . ?
C14 H14 0.9300 . ?
C14 C15 1.38(2) . ?
C15 C16 1.45(2) . ?
N1 C7 1.299(12) . ?
C7 H7 0.9300 . ?
C7 C6 1.449(14) . ?
C1 C6A 1.3900 . ?
C1 C2A 1.3900 . ?
C1 C2 1.452(11) . ?
C1 C6 1.363(11) . ?
C1 O1 1.321(9) . ?
C1 O1A 1.316(15) . ?
C6A C5A 1.3900 . ?
C6A C7A 1.45(2) . ?
C5A H5A 0.9300 . ?
C5A C4A 1.3900 . ?
C4A H4A 0.9300 . ?
C4A C3A 1.3900 . ?
C3A H3A 0.9300 . ?
C3A C2A 1.3900 . ?
C2A H2A 0.9300 . ?
C2 H2 0.9300 . ?
C2 C3 1.390(15) . ?
C3 H3 0.9300 . ?
C3 C4 1.39(2) . ?
C4 H4 0.9300 . ?
C4 C5 1.358(16) . ?
C5 H5 0.9300 . ?
C5 C6 1.413(12) . ?
N1A C8 1.465(16) 2_665 ?
N1A C7A 1.29(2) . ?
C7A H7A 0.9300 . ?
N2 C17 1.518(16) 2_655 ?
N2 C16 1.24(2) . ?
C16 H16 0.9300 . ?

loop_
_twin_individual_id
_twin_individual_mass_fraction_refined
1 0.501(5)
2 0.499(5)
